data_1568007
loop_
_publ_author_name
'Liu, Wei-Chun'
'Gabba\"i, Fran\,cois P.'

_publ_section_title
;
 Placing gold on a \p+-surface: ligand design and impact on reactivity
;
_journal_issue 2
_journal_name_full 'Chemical Science'
_journal_page_first 277
_journal_page_last 283
_journal_paper_doi 10.1039/D2SC05574K
_journal_volume 14
_journal_year 2023
_chemical_formula_moiety 'C38 H29 Au Cl N P, C H2 Cl2, B F4'
_chemical_formula_sum 'C39 H31 Au B Cl3 F4 N P'
_chemical_formula_weight 934.74
_space_group_crystal_system triclinic
_space_group_IT_number 2
_space_group_name_Hall '-P 1'
_space_group_name_H-M_alt 'P -1'
_atom_sites_solution_hydrogens mixed
_audit_creation_date 2022-02-10
_audit_creation_method
;
Olex2 1.3
(compiled 2020.11.12 svn.r5f609507 for OlexSys, GUI svn.r6272)
;
_audit_update_record
;
2022-07-18 deposited with the CCDC.	2022-11-22 downloaded from the CCDC.
;
_cell_angle_alpha 86.86(3)
_cell_angle_beta 86.71(3)
_cell_angle_gamma 79.67(3)
_cell_formula_units_Z 2
_cell_length_a 10.796(2)
_cell_length_b 12.644(3)
_cell_length_c 12.984(3)
_cell_measurement_reflns_used 9895
_cell_measurement_temperature 110.0
_cell_measurement_theta_max 30.42
_cell_measurement_theta_min 2.23
_cell_volume 1739.0(7)
_computing_cell_refinement 'SAINT V8.38A (Bruker, 2018)'
_computing_data_reduction 'SAINT V8.38A (Bruker, 2018)'
_computing_molecular_graphics 'Olex2 1.3 (Dolomanov et al., 2009)'
_computing_publication_material 'Olex2 1.3 (Dolomanov et al., 2009)'
_computing_structure_refinement 'SHELXL 2018/3 (Sheldrick, 2015)'
_computing_structure_solution 'SHELXT  (Sheldrick, 2015)'
_diffrn_ambient_temperature 110.0
_diffrn_measured_fraction_theta_full 0.999
_diffrn_measured_fraction_theta_max 0.999
_diffrn_measurement_device_type 'Bruker APEX-II CCD'
_diffrn_measurement_method '\f and \w scans'
_diffrn_radiation_type MoK\a
_diffrn_radiation_wavelength 0.71073
_diffrn_reflns_av_R_equivalents 0.0582
_diffrn_reflns_av_unetI/netI 0.0824
_diffrn_reflns_Laue_measured_fraction_full 0.999
_diffrn_reflns_Laue_measured_fraction_max 0.999
_diffrn_reflns_limit_h_max 14
_diffrn_reflns_limit_h_min -14
_diffrn_reflns_limit_k_max 17
_diffrn_reflns_limit_k_min -17
_diffrn_reflns_limit_l_max 18
_diffrn_reflns_limit_l_min -18
_diffrn_reflns_number 19433
_diffrn_reflns_point_group_measured_fraction_full 0.999
_diffrn_reflns_point_group_measured_fraction_max 0.999
_diffrn_reflns_theta_full 25.242
_diffrn_reflns_theta_max 29.575
_diffrn_reflns_theta_min 1.920
_exptl_absorpt_coefficient_mu 4.559
_exptl_absorpt_correction_T_max 0.3812
_exptl_absorpt_correction_T_min 0.2761
_exptl_absorpt_correction_type multi-scan
_exptl_absorpt_process_details
;
 TWINABS-2012/1 (Bruker,2012) was used for absorption correction.

Final HKLF 4 output contains 57616 reflections, Rint = 0.0673
 (31718 with I > 3sig(I), Rint = 0.0547)
;
_exptl_crystal_colour orange
_exptl_crystal_colour_primary orange
_exptl_crystal_density_diffrn 1.785
_exptl_crystal_description plate
_exptl_crystal_F_000 916
_exptl_crystal_size_max 0.214
_exptl_crystal_size_mid 0.154
_exptl_crystal_size_min 0.054
_refine_diff_density_max 1.169
_refine_diff_density_min -2.238
_refine_diff_density_rms 0.175
_refine_ls_extinction_method none
_refine_ls_goodness_of_fit_ref 1.021
_refine_ls_hydrogen_treatment mixed
_refine_ls_matrix_type full
_refine_ls_number_parameters 468
_refine_ls_number_reflns 9744
_refine_ls_number_restraints 0
_refine_ls_restrained_S_all 1.021
_refine_ls_R_factor_all 0.0596
_refine_ls_R_factor_gt 0.0419
_refine_ls_shift/su_max 0.000
_refine_ls_shift/su_mean 0.000
_refine_ls_structure_factor_coef Fsqd
_refine_ls_weighting_details 'w=1/[\s^2^(Fo^2^)+(0.0214P)^2^+5.4042P] where P=(Fo^2^+2Fc^2^)/3'
_refine_ls_weighting_scheme calc
_refine_ls_wR_factor_gt 0.0802
_refine_ls_wR_factor_ref 0.0858
_reflns_Friedel_coverage 0.000
_reflns_number_gt 7924
_reflns_number_total 9744
_reflns_threshold_expression 'I > 2\s(I)'
_cod_data_source_file d2sc05574k2.cif
_cod_data_source_block wcl_3abf4_20211214_0m_4_a
_cod_depositor_comments 'Adding full bibliography for 1568005--1568011.cif.'
_cod_original_cell_volume 1739.0(6)
_cod_database_code 1568007
_shelx_shelxl_version_number 2018/3
_shelx_space_group_comment
;
The symmetry employed for this shelxl refinement is uniquely defined
by the following loop, which should always be used as a source of
symmetry information in preference to the above space-group names.
They are only intended as comments.
;
_shelx_estimated_absorpt_t_max 0.791
_shelx_estimated_absorpt_t_min 0.442
_olex2_refinement_description
;
1. Others
 Fixed Uiso: H1(0.022) H2(0.023) H3(0.026) H4(0.023) H5(0.027) H6(0.032)
 H7(0.03) H8(0.024) H14A(0.032) H14B(0.032) H14C(0.032) H16(0.023) H17(0.025)
 H20(0.025) H21(0.022) H28(0.024) H29(0.029) H30(0.03) H31(0.029) H32(0.025)
 H34(0.024) H35(0.029) H36(0.028) H37(0.025) H38(0.021) H39A(0.053) H39B(0.053)
 Fixed X: H1(0.609472) H2(0.602483) H3(0.433336) H4(0.281821) H5(0.136613)
 H6(0.169141) H7(0.33948) H8(0.466733) H14A(0.15059) H14B(0.089617)
 H14C(0.185889) H16(0.669281) H17(0.864294) H20(0.643768) H21(0.439592)
 H28(0.111564) H29(0.057577) H30(0.182719) H31(0.359889) H32(0.416582)
 H34(0.189827) H35(0.087979) H36(0.063859) H37(0.145655) H38(0.24606)
 H39A(0.22261) H39B(0.295202)
 Fixed Y: H1(-0.033028) H2(-0.211451) H3(-0.257162) H4(-0.128097) H5(0.245924)
 H6(0.421716) H7(0.471318) H8(0.349443) H14A(-0.018052) H14B(0.106814)
 H14C(0.052487) H16(0.181225) H17(0.190827) H20(0.166958) H21(0.164336)
 H28(0.305402) H29(0.481366) H30(0.607669) H31(0.56052) H32(0.384489)
 H34(0.369447) H35(0.378272) H36(0.221304) H37(0.053161) H38(0.045072)
 H39A(0.504921) H39B(0.60418)
 Fixed Z: H1(0.247967) H2(0.287363) H3(0.392899) H4(0.465717) H5(0.549148)
 H6(0.538608) H7(0.437183) H8(0.335568) H14A(0.508336) H14B(0.512374)
 H14C(0.597321) H16(0.374567) H17(0.287808) H20(-0.152521) H21(-0.080777)
 H28(0.242712) H29(0.296856) H30(0.243375) H31(0.132886) H32(0.077847) H34(-
 0.033553) H35(-0.188417) H36(-0.265231) H37(-0.187957) H38(-0.031662)
 H39A(0.732848) H39B(0.709589)
;
_olex2_submission_special_instructions 'No special instructions were received'

loop_
_space_group_symop_operation_xyz
'x, y, z'
'-x, -y, -z'

loop_
_atom_site_label
_atom_site_type_symbol
_atom_site_fract_x
_atom_site_fract_y
_atom_site_fract_z
_atom_site_U_iso_or_equiv
_atom_site_adp_type
_atom_site_occupancy
_atom_site_site_symmetry_order
_atom_site_calc_flag
_atom_site_refinement_flags_posn
_atom_site_refinement_flags_adp
_atom_site_refinement_flags_occupancy
_atom_site_disorder_assembly
_atom_site_disorder_group
Au1 Au 0.20929(2) 0.07566(2) 0.20053(2) 0.01605(5) Uani 1 1 d . . . . .
Cl1 Cl 0.08950(11) -0.03524(10) 0.28689(9) 0.0239(2) Uani 1 1 d . . . . .
Cl2 Cl 0.43159(18) 0.44464(13) 0.69329(15) 0.0555(4) Uani 1 1 d . . . . .
Cl3 Cl 0.31095(18) 0.54473(13) 0.87901(13) 0.0505(4) Uani 1 1 d . . . . .
P1 P 0.30367(10) 0.19357(9) 0.10571(8) 0.0136(2) Uani 1 1 d . . . . .
F1 F 0.0930(3) 0.6232(3) 0.5935(3) 0.0386(8) Uani 1 1 d . . . . .
F2 F 0.1001(3) 0.7911(2) 0.5288(2) 0.0259(6) Uani 1 1 d . . . . .
F3 F 0.2668(3) 0.6586(3) 0.5013(3) 0.0367(8) Uani 1 1 d . . . . .
F4 F 0.0845(3) 0.6597(3) 0.4204(2) 0.0390(8) Uani 1 1 d . . . . .
N1 N 0.2722(3) 0.0811(3) 0.4581(2) 0.0141(7) Uani 1 1 d . . . . .
C1 C 0.5447(4) -0.0517(4) 0.2944(3) 0.0181(9) Uani 1 1 d . . . . .
H1 H 0.609472 -0.033028 0.247967 0.022 Uiso 1 1 calc R U . . .
C2 C 0.5396(4) -0.1567(4) 0.3154(3) 0.0193(9) Uani 1 1 d . . . . .
H2 H 0.602483 -0.211451 0.287363 0.023 Uiso 1 1 calc R U . . .
C3 C 0.4389(4) -0.1835(4) 0.3799(3) 0.0218(9) Uani 1 1 d . . . . .
H3 H 0.433336 -0.257162 0.392899 0.026 Uiso 1 1 calc R U . . .
C4 C 0.3494(4) -0.1069(4) 0.4242(3) 0.0191(9) Uani 1 1 d . . . . .
H4 H 0.281821 -0.128097 0.465717 0.023 Uiso 1 1 calc R U . . .
C5 C 0.2045(4) 0.2654(4) 0.5068(3) 0.0223(10) Uani 1 1 d . . . . .
H5 H 0.136613 0.245924 0.549148 0.027 Uiso 1 1 calc R U . . .
C6 C 0.2240(5) 0.3689(4) 0.5005(4) 0.0266(11) Uani 1 1 d . . . . .
H6 H 0.169141 0.421716 0.538608 0.032 Uiso 1 1 calc R U . . .
C7 C 0.3253(5) 0.3993(4) 0.4378(4) 0.0253(10) Uani 1 1 d . . . . .
H7 H 0.339480 0.471318 0.437183 0.030 Uiso 1 1 calc R U . . .
C8 C 0.4016(4) 0.3272(4) 0.3792(3) 0.0197(9) Uani 1 1 d . . . . .
H8 H 0.466733 0.349443 0.335568 0.024 Uiso 1 1 calc R U . . .
C9 C 0.4639(4) 0.1410(3) 0.3228(3) 0.0133(8) Uani 1 1 d . . . . .
C10 C 0.4548(4) 0.0324(3) 0.3404(3) 0.0128(8) Uani 1 1 d . . . . .
C11 C 0.3562(4) 0.0029(4) 0.4090(3) 0.0154(8) Uani 1 1 d . . . . .
C12 C 0.3845(4) 0.2175(4) 0.3825(3) 0.0157(8) Uani 1 1 d . . . . .
C13 C 0.2862(4) 0.1869(4) 0.4498(3) 0.0166(8) Uani 1 1 d . . . . .
C14 C 0.1655(4) 0.0532(4) 0.5247(3) 0.0212(9) Uani 1 1 d . . . . .
H14A H 0.150590 -0.018052 0.508336 0.032 Uiso 1 1 calc R U . . .
H14B H 0.089617 0.106814 0.512374 0.032 Uiso 1 1 calc R U . . .
H14C H 0.185889 0.052487 0.597321 0.032 Uiso 1 1 calc R U . . .
C15 C 0.5683(4) 0.1691(4) 0.2513(3) 0.0152(8) Uani 1 1 d . . . . .
C16 C 0.6753(4) 0.1788(4) 0.3014(3) 0.0188(9) Uani 1 1 d . . . . .
H16 H 0.669281 0.181225 0.374567 0.023 Uiso 1 1 calc R U . . .
C17 C 0.7929(4) 0.1852(4) 0.2503(3) 0.0206(9) Uani 1 1 d . . . . .
H17 H 0.864294 0.190827 0.287808 0.025 Uiso 1 1 calc R U . . .
C18 C 0.8006(4) 0.1830(4) 0.1457(4) 0.0197(9) Uani 1 1 d . . . . .
C19 C 0.7197(4) 0.1768(4) -0.0160(3) 0.0175(9) Uani 1 1 d . . . . .
C20 C 0.6271(4) 0.1701(4) -0.0800(3) 0.0206(9) Uani 1 1 d . . . . .
H20 H 0.643768 0.166958 -0.152521 0.025 Uiso 1 1 calc R U . . .
C21 C 0.5047(4) 0.1680(4) -0.0356(3) 0.0185(9) Uani 1 1 d . . . . .
H21 H 0.439592 0.164336 -0.080777 0.022 Uiso 1 1 calc R U . . .
C22 C 0.4730(4) 0.1710(4) 0.0701(3) 0.0153(8) Uani 1 1 d . . . . .
C23 C 0.5714(4) 0.1710(3) 0.1405(3) 0.0128(8) Uani 1 1 d . . . . .
C24 C 0.6913(4) 0.1770(3) 0.0925(3) 0.0147(8) Uani 1 1 d . . . . .
C25 C 0.9103(4) 0.1862(5) 0.0687(4) 0.0257(11) Uani 1 1 d . . . . .
H25A H 0.975(6) 0.129(5) 0.091(5) 0.042(18) Uiso 1 1 d . . . . .
H25B H 0.942(6) 0.246(5) 0.077(5) 0.038(17) Uiso 1 1 d . . . . .
C26 C 0.8561(4) 0.1856(4) -0.0383(4) 0.0227(10) Uani 1 1 d . . . . .
H26A H 0.859(4) 0.251(4) -0.075(3) 0.005(10) Uiso 1 1 d . . . . .
H26B H 0.893(5) 0.137(4) -0.084(4) 0.026(14) Uiso 1 1 d . . . . .
C27 C 0.2694(4) 0.3280(4) 0.1542(3) 0.0169(8) Uani 1 1 d . . . . .
C28 C 0.1621(4) 0.3573(4) 0.2203(3) 0.0200(9) Uani 1 1 d . . . . .
H28 H 0.111564 0.305402 0.242712 0.024 Uiso 1 1 calc R U . . .
C29 C 0.1303(4) 0.4615(4) 0.2526(4) 0.0243(10) Uani 1 1 d . . . . .
H29 H 0.057577 0.481366 0.296856 0.029 Uiso 1 1 calc R U . . .
C30 C 0.2042(5) 0.5363(4) 0.2206(4) 0.0248(10) Uani 1 1 d . . . . .
H30 H 0.182719 0.607669 0.243375 0.030 Uiso 1 1 calc R U . . .
C31 C 0.3101(5) 0.5080(4) 0.1551(4) 0.0241(10) Uani 1 1 d . . . . .
H31 H 0.359889 0.560520 0.132886 0.029 Uiso 1 1 calc R U . . .
C32 C 0.3437(4) 0.4038(4) 0.1220(3) 0.0207(9) Uani 1 1 d . . . . .
H32 H 0.416582 0.384489 0.077847 0.025 Uiso 1 1 calc R U . . .
C33 C 0.2272(4) 0.2064(4) -0.0173(3) 0.0154(8) Uani 1 1 d . . . . .
C34 C 0.1806(4) 0.3050(4) -0.0643(3) 0.0200(9) Uani 1 1 d . . . . .
H34 H 0.189827 0.369447 -0.033553 0.024 Uiso 1 1 calc R U . . .
C35 C 0.1200(4) 0.3102(4) -0.1566(4) 0.0242(10) Uani 1 1 d . . . . .
H35 H 0.087979 0.378272 -0.188417 0.029 Uiso 1 1 calc R U . . .
C36 C 0.1060(4) 0.2171(4) -0.2025(3) 0.0237(10) Uani 1 1 d . . . . .
H36 H 0.063859 0.221304 -0.265231 0.028 Uiso 1 1 calc R U . . .
C37 C 0.1538(4) 0.1175(4) -0.1565(3) 0.0211(9) Uani 1 1 d . . . . .
H37 H 0.145655 0.053161 -0.187957 0.025 Uiso 1 1 calc R U . . .
C38 C 0.2138(4) 0.1131(4) -0.0636(3) 0.0173(8) Uani 1 1 d . . . . .
H38 H 0.246060 0.045072 -0.031662 0.021 Uiso 1 1 calc R U . . .
C39 C 0.3005(6) 0.5324(5) 0.7452(5) 0.0438(15) Uani 1 1 d . . . . .
H39A H 0.222610 0.504921 0.732848 0.053 Uiso 1 1 calc R U . . .
H39B H 0.295202 0.604180 0.709589 0.053 Uiso 1 1 calc R U . . .
B1 B 0.1360(5) 0.6822(4) 0.5107(4) 0.0228(11) Uani 1 1 d . . . . .

loop_
_atom_site_aniso_label
_atom_site_aniso_U_11
_atom_site_aniso_U_22
_atom_site_aniso_U_33
_atom_site_aniso_U_23
_atom_site_aniso_U_13
_atom_site_aniso_U_12
Au1 0.01237(7) 0.02243(9) 0.01343(8) 0.00218(6) -0.00114(5) -0.00398(6)
Cl1 0.0220(5) 0.0322(6) 0.0197(5) 0.0055(5) -0.0022(4) -0.0127(5)
Cl2 0.0641(11) 0.0331(8) 0.0700(11) -0.0139(8) -0.0190(9) -0.0025(8)
Cl3 0.0722(12) 0.0376(8) 0.0451(9) 0.0055(7) -0.0048(8) -0.0201(8)
P1 0.0094(5) 0.0179(5) 0.0134(5) -0.0005(4) 0.0004(4) -0.0027(4)
F1 0.0332(17) 0.0388(19) 0.0434(19) 0.0141(15) 0.0004(15) -0.0105(15)
F2 0.0264(14) 0.0194(14) 0.0300(15) -0.0023(12) -0.0031(12) 0.0020(11)
F3 0.0172(14) 0.0281(17) 0.063(2) -0.0028(15) 0.0023(14) -0.0010(12)
F4 0.0329(17) 0.053(2) 0.0346(17) -0.0224(16) 0.0033(14) -0.0112(15)
N1 0.0091(15) 0.0243(19) 0.0078(15) 0.0013(14) 0.0010(12) -0.0009(14)
C1 0.019(2) 0.023(2) 0.0127(19) -0.0026(17) 0.0014(16) -0.0047(18)
C2 0.018(2) 0.018(2) 0.020(2) 0.0001(17) -0.0021(17) 0.0020(17)
C3 0.019(2) 0.024(2) 0.023(2) 0.0042(19) 0.0008(18) -0.0085(18)
C4 0.018(2) 0.026(2) 0.0145(19) 0.0057(17) -0.0029(16) -0.0055(18)
C5 0.019(2) 0.029(3) 0.016(2) 0.0023(18) 0.0041(17) 0.0012(19)
C6 0.028(2) 0.030(3) 0.019(2) -0.0029(19) 0.0019(19) 0.005(2)
C7 0.031(3) 0.020(2) 0.023(2) -0.0052(19) -0.003(2) 0.002(2)
C8 0.019(2) 0.023(2) 0.017(2) -0.0005(18) -0.0022(17) -0.0031(18)
C9 0.0100(17) 0.018(2) 0.0119(18) 0.0006(15) -0.0013(14) -0.0022(15)
C10 0.0092(17) 0.018(2) 0.0105(17) -0.0006(15) -0.0023(14) -0.0006(15)
C11 0.0111(18) 0.022(2) 0.0108(18) 0.0007(16) -0.0032(15) 0.0028(16)
C12 0.0124(18) 0.023(2) 0.0103(18) 0.0024(16) -0.0001(15) -0.0011(16)
C13 0.0125(18) 0.025(2) 0.0096(18) -0.0012(16) 0.0022(15) 0.0020(17)
C14 0.0124(19) 0.029(3) 0.021(2) 0.0041(19) 0.0034(17) -0.0034(18)
C15 0.0130(18) 0.021(2) 0.0113(18) 0.0007(16) 0.0015(15) -0.0043(16)
C16 0.016(2) 0.030(2) 0.0112(18) 0.0012(17) -0.0006(16) -0.0083(18)
C17 0.015(2) 0.031(3) 0.018(2) -0.0016(18) -0.0029(16) -0.0078(18)
C18 0.0111(19) 0.026(2) 0.023(2) 0.0001(18) 0.0004(16) -0.0060(17)
C19 0.0090(18) 0.024(2) 0.019(2) 0.0001(17) 0.0028(16) -0.0020(16)
C20 0.014(2) 0.033(3) 0.0132(19) -0.0024(18) 0.0027(16) 0.0003(18)
C21 0.0094(18) 0.029(2) 0.015(2) -0.0005(18) -0.0025(15) 0.0016(17)
C22 0.0092(18) 0.024(2) 0.0135(19) 0.0029(16) -0.0016(15) -0.0049(16)
C23 0.0092(17) 0.0128(19) 0.0149(19) -0.0005(15) 0.0025(14) 0.0012(14)
C24 0.0119(18) 0.018(2) 0.0151(19) 0.0021(16) -0.0019(15) -0.0039(15)
C25 0.013(2) 0.046(3) 0.018(2) 0.005(2) 0.0002(17) -0.007(2)
C26 0.014(2) 0.035(3) 0.018(2) 0.001(2) 0.0008(17) -0.0046(19)
C27 0.0118(18) 0.021(2) 0.017(2) -0.0014(17) -0.0022(16) 0.0004(16)
C28 0.018(2) 0.023(2) 0.016(2) 0.0010(17) -0.0014(17) 0.0018(18)
C29 0.019(2) 0.029(3) 0.022(2) -0.003(2) 0.0012(18) 0.0049(19)
C30 0.032(3) 0.021(2) 0.019(2) -0.0015(18) -0.0015(19) 0.003(2)
C31 0.029(2) 0.020(2) 0.022(2) 0.0019(18) -0.0019(19) -0.0024(19)
C32 0.019(2) 0.026(2) 0.016(2) 0.0001(18) 0.0038(17) -0.0029(18)
C33 0.0055(16) 0.022(2) 0.018(2) 0.0002(17) -0.0008(15) -0.0014(15)
C34 0.018(2) 0.021(2) 0.021(2) 0.0030(18) -0.0032(17) -0.0065(18)
C35 0.022(2) 0.028(3) 0.023(2) 0.0100(19) -0.0038(18) -0.0066(19)
C36 0.016(2) 0.044(3) 0.0115(19) 0.0006(19) 0.0001(16) -0.008(2)
C37 0.015(2) 0.034(3) 0.016(2) -0.0056(18) 0.0037(16) -0.0075(19)
C38 0.0111(18) 0.021(2) 0.018(2) -0.0016(17) 0.0008(16) 0.0004(16)
C39 0.035(3) 0.049(4) 0.046(4) 0.012(3) -0.002(3) -0.009(3)
B1 0.020(2) 0.018(3) 0.030(3) -0.005(2) 0.004(2) -0.003(2)

loop_
_atom_type_symbol
_atom_type_description
_atom_type_scat_dispersion_real
_atom_type_scat_dispersion_imag
_atom_type_scat_source
C C 0.0033 0.0016 'International Tables Vol C Tables 4.2.6.8 and 6.1.1.4'
H H 0.0000 0.0000 'International Tables Vol C Tables 4.2.6.8 and 6.1.1.4'
Au Au -2.0133 8.8022 'International Tables Vol C Tables 4.2.6.8 and 6.1.1.4'
B B 0.0013 0.0007 'International Tables Vol C Tables 4.2.6.8 and 6.1.1.4'
Cl Cl 0.1484 0.1585 'International Tables Vol C Tables 4.2.6.8 and 6.1.1.4'
F F 0.0171 0.0103 'International Tables Vol C Tables 4.2.6.8 and 6.1.1.4'
N N 0.0061 0.0033 'International Tables Vol C Tables 4.2.6.8 and 6.1.1.4'
P P 0.1023 0.0942 'International Tables Vol C Tables 4.2.6.8 and 6.1.1.4'

loop_
_geom_angle_atom_site_label_1
_geom_angle_atom_site_label_2
_geom_angle_atom_site_label_3
_geom_angle
_geom_angle_site_symmetry_1
_geom_angle_site_symmetry_3
_geom_angle_publ_flag
P1 Au1 Cl1 172.54(4) . . ?
C22 P1 Au1 123.63(15) . . ?
C27 P1 Au1 113.19(15) . . ?
C27 P1 C22 104.9(2) . . ?
C27 P1 C33 104.4(2) . . ?
C33 P1 Au1 104.22(14) . . ?
C33 P1 C22 104.62(19) . . ?
C11 N1 C14 120.9(4) . . ?
C13 N1 C11 121.4(3) . . ?
C13 N1 C14 117.7(3) . . ?
C2 C1 H1 119.2 . . ?
C2 C1 C10 121.7(4) . . ?
C10 C1 H1 119.2 . . ?
C1 C2 H2 120.7 . . ?
C1 C2 C3 118.6(4) . . ?
C3 C2 H2 120.7 . . ?
C2 C3 H3 118.9 . . ?
C4 C3 C2 122.2(4) . . ?
C4 C3 H3 118.9 . . ?
C3 C4 H4 119.7 . . ?
C3 C4 C11 120.6(4) . . ?
C11 C4 H4 119.7 . . ?
C6 C5 H5 120.3 . . ?
C6 C5 C13 119.4(4) . . ?
C13 C5 H5 120.3 . . ?
C5 C6 H6 119.5 . . ?
C5 C6 C7 121.0(4) . . ?
C7 C6 H6 119.5 . . ?
C6 C7 H7 119.5 . . ?
C8 C7 C6 120.9(5) . . ?
C8 C7 H7 119.5 . . ?
C7 C8 H8 119.9 . . ?
C7 C8 C12 120.2(4) . . ?
C12 C8 H8 119.9 . . ?
C10 C9 C12 118.4(4) . . ?
C10 C9 C15 118.5(4) . . ?
C12 C9 C15 122.7(4) . . ?
C1 C10 C11 118.5(4) . . ?
C9 C10 C1 121.7(4) . . ?
C9 C10 C11 119.7(4) . . ?
N1 C11 C4 121.9(4) . . ?
N1 C11 C10 119.9(4) . . ?
C4 C11 C10 118.2(4) . . ?
C8 C12 C13 118.3(4) . . ?
C9 C12 C8 121.0(4) . . ?
C9 C12 C13 120.7(4) . . ?
N1 C13 C5 120.7(4) . . ?
N1 C13 C12 119.2(4) . . ?
C5 C13 C12 120.1(4) . . ?
N1 C14 H14A 109.5 . . ?
N1 C14 H14B 109.5 . . ?
N1 C14 H14C 109.5 . . ?
H14A C14 H14B 109.5 . . ?
H14A C14 H14C 109.5 . . ?
H14B C14 H14C 109.5 . . ?
C16 C15 C9 113.5(4) . . ?
C16 C15 C23 119.9(4) . . ?
C23 C15 C9 126.0(4) . . ?
C15 C16 H16 118.0 . . ?
C15 C16 C17 123.9(4) . . ?
C17 C16 H16 118.0 . . ?
C16 C17 H17 121.1 . . ?
C18 C17 C16 117.7(4) . . ?
C18 C17 H17 121.1 . . ?
C17 C18 C24 119.4(4) . . ?
C17 C18 C25 131.2(4) . . ?
C24 C18 C25 109.4(4) . . ?
C20 C19 C24 119.0(4) . . ?
C20 C19 C26 131.1(4) . . ?
C24 C19 C26 109.9(4) . . ?
C19 C20 H20 121.0 . . ?
C19 C20 C21 117.9(4) . . ?
C21 C20 H20 121.0 . . ?
C20 C21 H21 117.7 . . ?
C22 C21 C20 124.5(4) . . ?
C22 C21 H21 117.7 . . ?
C21 C22 P1 115.7(3) . . ?
C21 C22 C23 118.7(4) . . ?
C23 C22 P1 125.1(3) . . ?
C15 C23 C22 131.1(4) . . ?
C24 C23 C15 114.2(4) . . ?
C24 C23 C22 114.8(4) . . ?
C18 C24 C19 110.2(4) . . ?
C23 C24 C18 124.8(4) . . ?
C23 C24 C19 125.0(4) . . ?
C18 C25 H25A 105(4) . . ?
C18 C25 H25B 109(4) . . ?
C18 C25 C26 105.6(4) . . ?
H25A C25 H25B 104(5) . . ?
C26 C25 H25A 120(4) . . ?
C26 C25 H25B 112(4) . . ?
C19 C26 C25 104.8(4) . . ?
C19 C26 H26A 108(3) . . ?
C19 C26 H26B 111(3) . . ?
C25 C26 H26A 110(3) . . ?
C25 C26 H26B 120(3) . . ?
H26A C26 H26B 102(4) . . ?
C28 C27 P1 119.4(3) . . ?
C32 C27 P1 120.6(3) . . ?
C32 C27 C28 119.9(4) . . ?
C27 C28 H28 120.0 . . ?
C29 C28 C27 120.1(4) . . ?
C29 C28 H28 120.0 . . ?
C28 C29 H29 120.1 . . ?
C30 C29 C28 119.8(4) . . ?
C30 C29 H29 120.1 . . ?
C29 C30 H30 119.8 . . ?
C29 C30 C31 120.4(5) . . ?
C31 C30 H30 119.8 . . ?
C30 C31 H31 119.7 . . ?
C32 C31 C30 120.6(5) . . ?
C32 C31 H31 119.7 . . ?
C27 C32 H32 120.4 . . ?
C31 C32 C27 119.2(4) . . ?
C31 C32 H32 120.4 . . ?
C34 C33 P1 122.5(3) . . ?
C34 C33 C38 119.2(4) . . ?
C38 C33 P1 118.3(3) . . ?
C33 C34 H34 119.9 . . ?
C33 C34 C35 120.1(4) . . ?
C35 C34 H34 119.9 . . ?
C34 C35 H35 119.7 . . ?
C36 C35 C34 120.6(4) . . ?
C36 C35 H35 119.7 . . ?
C35 C36 H36 120.1 . . ?
C35 C36 C37 119.7(4) . . ?
C37 C36 H36 120.1 . . ?
C36 C37 H37 120.4 . . ?
C36 C37 C38 119.2(4) . . ?
C38 C37 H37 120.4 . . ?
C33 C38 C37 121.0(4) . . ?
C33 C38 H38 119.5 . . ?
C37 C38 H38 119.5 . . ?
Cl2 C39 Cl3 111.6(3) . . ?
Cl2 C39 H39A 109.3 . . ?
Cl2 C39 H39B 109.3 . . ?
Cl3 C39 H39A 109.3 . . ?
Cl3 C39 H39B 109.3 . . ?
H39A C39 H39B 108.0 . . ?
F1 B1 F2 108.7(4) . . ?
F1 B1 F3 109.8(4) . . ?
F1 B1 F4 110.2(4) . . ?
F3 B1 F2 108.4(4) . . ?
F3 B1 F4 110.3(4) . . ?
F4 B1 F2 109.4(4) . . ?

loop_
_geom_bond_atom_site_label_1
_geom_bond_atom_site_label_2
_geom_bond_distance
_geom_bond_site_symmetry_2
_geom_bond_publ_flag
Au1 Cl1 2.2821(13) . ?
Au1 P1 2.2308(13) . ?
Cl2 C39 1.760(7) . ?
Cl3 C39 1.765(7) . ?
P1 C22 1.835(4) . ?
P1 C27 1.814(5) . ?
P1 C33 1.825(4) . ?
F1 B1 1.381(6) . ?
F2 B1 1.391(6) . ?
F3 B1 1.390(6) . ?
F4 B1 1.390(6) . ?
N1 C11 1.373(5) . ?
N1 C13 1.370(6) . ?
N1 C14 1.482(5) . ?
C1 H1 0.9500 . ?
C1 C2 1.351(6) . ?
C1 C10 1.436(6) . ?
C2 H2 0.9500 . ?
C2 C3 1.412(6) . ?
C3 H3 0.9500 . ?
C3 C4 1.365(6) . ?
C4 H4 0.9500 . ?
C4 C11 1.406(6) . ?
C5 H5 0.9500 . ?
C5 C6 1.360(7) . ?
C5 C13 1.415(6) . ?
C6 H6 0.9500 . ?
C6 C7 1.421(7) . ?
C7 H7 0.9500 . ?
C7 C8 1.351(6) . ?
C8 H8 0.9500 . ?
C8 C12 1.429(6) . ?
C9 C10 1.399(6) . ?
C9 C12 1.407(6) . ?
C9 C15 1.498(5) . ?
C10 C11 1.437(6) . ?
C12 C13 1.430(6) . ?
C14 H14A 0.9800 . ?
C14 H14B 0.9800 . ?
C14 H14C 0.9800 . ?
C15 C16 1.386(6) . ?
C15 C23 1.437(5) . ?
C16 H16 0.9500 . ?
C16 C17 1.412(6) . ?
C17 H17 0.9500 . ?
C17 C18 1.357(6) . ?
C18 C24 1.417(6) . ?
C18 C25 1.510(6) . ?
C19 C20 1.352(6) . ?
C19 C24 1.425(6) . ?
C19 C26 1.507(6) . ?
C20 H20 0.9500 . ?
C20 C21 1.416(6) . ?
C21 H21 0.9500 . ?
C21 C22 1.395(6) . ?
C22 C23 1.441(6) . ?
C23 C24 1.416(5) . ?
C25 H25A 0.95(6) . ?
C25 H25B 0.89(6) . ?
C25 C26 1.538(7) . ?
C26 H26A 0.94(5) . ?
C26 H26B 0.90(5) . ?
C27 C28 1.407(6) . ?
C27 C32 1.389(6) . ?
C28 H28 0.9500 . ?
C28 C29 1.382(7) . ?
C29 H29 0.9500 . ?
C29 C30 1.376(7) . ?
C30 H30 0.9500 . ?
C30 C31 1.390(7) . ?
C31 H31 0.9500 . ?
C31 C32 1.388(7) . ?
C32 H32 0.9500 . ?
C33 C34 1.381(6) . ?
C33 C38 1.388(6) . ?
C34 H34 0.9500 . ?
C34 C35 1.390(6) . ?
C35 H35 0.9500 . ?
C35 C36 1.384(7) . ?
C36 H36 0.9500 . ?
C36 C37 1.388(7) . ?
C37 H37 0.9500 . ?
C37 C38 1.396(6) . ?
C38 H38 0.9500 . ?
C39 H39A 0.9900 . ?
C39 H39B 0.9900 . ?

loop_
_geom_torsion_atom_site_label_1
_geom_torsion_atom_site_label_2
_geom_torsion_atom_site_label_3
_geom_torsion_atom_site_label_4
_geom_torsion
_geom_torsion_site_symmetry_1
_geom_torsion_site_symmetry_2
_geom_torsion_site_symmetry_3
_geom_torsion_site_symmetry_4
_geom_torsion_publ_flag
Au1 P1 C22 C21 118.2(3) . . . . ?
Au1 P1 C22 C23 -70.6(4) . . . . ?
Au1 P1 C27 C28 -20.4(4) . . . . ?
Au1 P1 C27 C32 163.4(3) . . . . ?
Au1 P1 C33 C34 130.9(3) . . . . ?
Au1 P1 C33 C38 -47.8(3) . . . . ?
P1 C22 C23 C15 12.0(7) . . . . ?
P1 C22 C23 C24 -165.9(3) . . . . ?
P1 C27 C28 C29 -175.9(3) . . . . ?
P1 C27 C32 C31 175.7(3) . . . . ?
P1 C33 C34 C35 -178.2(3) . . . . ?
P1 C33 C38 C37 178.6(3) . . . . ?
C1 C2 C3 C4 -2.2(7) . . . . ?
C1 C10 C11 N1 176.9(4) . . . . ?
C1 C10 C11 C4 -2.7(6) . . . . ?
C2 C1 C10 C9 176.6(4) . . . . ?
C2 C1 C10 C11 -1.1(6) . . . . ?
C2 C3 C4 C11 -1.6(7) . . . . ?
C3 C4 C11 N1 -175.6(4) . . . . ?
C3 C4 C11 C10 4.0(6) . . . . ?
C5 C6 C7 C8 3.0(7) . . . . ?
C6 C5 C13 N1 177.1(4) . . . . ?
C6 C5 C13 C12 -3.0(7) . . . . ?
C6 C7 C8 C12 -2.5(7) . . . . ?
C7 C8 C12 C9 -179.3(4) . . . . ?
C7 C8 C12 C13 -0.6(6) . . . . ?
C8 C12 C13 N1 -176.7(4) . . . . ?
C8 C12 C13 C5 3.4(6) . . . . ?
C9 C10 C11 N1 -0.8(6) . . . . ?
C9 C10 C11 C4 179.5(4) . . . . ?
C9 C12 C13 N1 1.9(6) . . . . ?
C9 C12 C13 C5 -178.0(4) . . . . ?
C9 C15 C16 C17 168.0(4) . . . . ?
C9 C15 C23 C22 15.3(7) . . . . ?
C9 C15 C23 C24 -166.8(4) . . . . ?
C10 C1 C2 C3 3.5(7) . . . . ?
C10 C9 C12 C8 170.7(4) . . . . ?
C10 C9 C12 C13 -7.9(6) . . . . ?
C10 C9 C15 C16 -93.2(5) . . . . ?
C10 C9 C15 C23 77.6(6) . . . . ?
C11 N1 C13 C5 -175.3(4) . . . . ?
C11 N1 C13 C12 4.8(6) . . . . ?
C12 C9 C10 C1 -170.4(4) . . . . ?
C12 C9 C10 C11 7.3(6) . . . . ?
C12 C9 C15 C16 78.9(5) . . . . ?
C12 C9 C15 C23 -110.4(5) . . . . ?
C13 N1 C11 C4 174.2(4) . . . . ?
C13 N1 C11 C10 -5.4(6) . . . . ?
C13 C5 C6 C7 -0.2(7) . . . . ?
C14 N1 C11 C4 -3.8(6) . . . . ?
C14 N1 C11 C10 176.6(4) . . . . ?
C14 N1 C13 C5 2.8(6) . . . . ?
C14 N1 C13 C12 -177.1(4) . . . . ?
C15 C9 C10 C1 2.0(6) . . . . ?
C15 C9 C10 C11 179.7(3) . . . . ?
C15 C9 C12 C8 -1.3(6) . . . . ?
C15 C9 C12 C13 -179.9(4) . . . . ?
C15 C16 C17 C18 0.8(7) . . . . ?
C15 C23 C24 C18 -1.3(6) . . . . ?
C15 C23 C24 C19 178.1(4) . . . . ?
C16 C15 C23 C22 -174.5(5) . . . . ?
C16 C15 C23 C24 3.4(6) . . . . ?
C16 C17 C18 C24 1.4(7) . . . . ?
C16 C17 C18 C25 -178.8(5) . . . . ?
C17 C18 C24 C19 179.4(4) . . . . ?
C17 C18 C24 C23 -1.2(7) . . . . ?
C17 C18 C25 C26 -177.9(5) . . . . ?
C18 C25 C26 C19 -2.6(6) . . . . ?
C19 C20 C21 C22 -0.9(7) . . . . ?
C20 C19 C24 C18 179.2(4) . . . . ?
C20 C19 C24 C23 -0.3(7) . . . . ?
C20 C19 C26 C25 -178.1(5) . . . . ?
C20 C21 C22 P1 168.6(4) . . . . ?
C20 C21 C22 C23 -3.1(7) . . . . ?
C21 C22 C23 C15 -177.1(5) . . . . ?
C21 C22 C23 C24 5.0(6) . . . . ?
C22 P1 C27 C28 -157.9(3) . . . . ?
C22 P1 C27 C32 25.8(4) . . . . ?
C22 P1 C33 C34 -98.1(4) . . . . ?
C22 P1 C33 C38 83.2(4) . . . . ?
C22 C23 C24 C18 177.0(4) . . . . ?
C22 C23 C24 C19 -3.6(6) . . . . ?
C23 C15 C16 C17 -3.4(7) . . . . ?
C24 C18 C25 C26 2.0(6) . . . . ?
C24 C19 C20 C21 2.5(7) . . . . ?
C24 C19 C26 C25 2.4(6) . . . . ?
C25 C18 C24 C19 -0.5(6) . . . . ?
C25 C18 C24 C23 179.0(4) . . . . ?
C26 C19 C20 C21 -176.9(5) . . . . ?
C26 C19 C24 C18 -1.2(5) . . . . ?
C26 C19 C24 C23 179.3(4) . . . . ?
C27 P1 C22 C21 -110.0(4) . . . . ?
C27 P1 C22 C23 61.2(4) . . . . ?
C27 P1 C33 C34 11.9(4) . . . . ?
C27 P1 C33 C38 -166.8(3) . . . . ?
C27 C28 C29 C30 -0.4(7) . . . . ?
C28 C27 C32 C31 -0.5(7) . . . . ?
C28 C29 C30 C31 0.6(7) . . . . ?
C29 C30 C31 C32 -0.7(7) . . . . ?
C30 C31 C32 C27 0.7(7) . . . . ?
C32 C27 C28 C29 0.4(7) . . . . ?
C33 P1 C22 C21 -0.3(4) . . . . ?
C33 P1 C22 C23 170.8(4) . . . . ?
C33 P1 C27 C28 92.3(4) . . . . ?
C33 P1 C27 C32 -83.9(4) . . . . ?
C33 C34 C35 C36 -0.1(7) . . . . ?
C34 C33 C38 C37 -0.2(6) . . . . ?
C34 C35 C36 C37 -0.6(7) . . . . ?
C35 C36 C37 C38 0.9(6) . . . . ?
C36 C37 C38 C33 -0.5(6) . . . . ?
C38 C33 C34 C35 0.5(6) . . . . ?
